data_2242026
loop_
_publ_author_name
'Tanaka, Rikako'
'Matsushita, Nobuyuki'

_publ_section_title
;
 Crystal structure of bis(1-ethylpyridinium) dioxonium
 hexacyanidoferrate(II)
;
_journal_coeditor_code WM5355
_journal_issue 2
_journal_name_full 'Acta Crystallographica Section E'
_journal_page_first 219
_journal_page_last 222
_journal_paper_doi 10.1107/S2056989017000810
_journal_volume 73
_journal_year 2017
_chemical_formula_iupac '(C7 H10 N1)2 (H3 O)2 [Fe (C N)6]'
_chemical_formula_moiety '2(C7 H10 N1 +), 2(H3 O +), C6 Fe N6 4-'
_chemical_formula_sum 'C20 H26 Fe N8 O2'
_chemical_formula_weight 466.34
_chemical_name_systematic
;
Bis(1-ethylpyridinium) dioxonium hexacyanidoferrate(II)
;
_space_group_crystal_system orthorhombic
_space_group_IT_number 58
_space_group_name_Hall '-P 2 2n'
_space_group_name_H-M_alt 'P n n m'
_symmetry_space_group_name_Hall '-P 2 2n'
_symmetry_space_group_name_H-M 'P n n m'
_atom_sites_solution_hydrogens difmap
_atom_sites_solution_primary direct
_atom_sites_solution_secondary difmap
_cell_angle_alpha 90
_cell_angle_beta 90
_cell_angle_gamma 90
_cell_formula_units_Z 2
_cell_length_a 11.8807(4)
_cell_length_b 12.1279(7)
_cell_length_c 8.3962(2)
_cell_measurement_reflns_used 8639
_cell_measurement_temperature 173(2)
_cell_measurement_theta_max 32.01
_cell_measurement_theta_min 3.36
_cell_volume 1209.79(9)
_computing_cell_refinement
;
RAPID-AUTO (Rigaku, 2006)
;
_computing_data_collection
;
RAPID-AUTO (Rigaku, 2006)
;
_computing_data_reduction
;
RAPID-AUTO (Rigaku, 2006)
;
_computing_molecular_graphics
;
DIAMOND (Brandenburg, 2016)
;
_computing_publication_material
;
publCIF (Westrip, 2010)
;
_computing_structure_refinement
;
SHELXL2014 (Sheldrick, 2015<i>b</i>)
;
_computing_structure_solution
;
SHELXT2014 (Sheldrick, 2015<i>a</i>)
;
_diffrn_ambient_temperature 173(2)
_diffrn_detector_area_resol_mean 10.00
_diffrn_measured_fraction_theta_full 0.997
_diffrn_measured_fraction_theta_max 0.993
_diffrn_measurement_device_type 'Rigaku R-AXIS RAPID imaging-plate'
_diffrn_measurement_method \w
_diffrn_radiation_monochromator graphite
_diffrn_radiation_type 'Mo K\a'
_diffrn_radiation_wavelength 0.7107
_diffrn_reflns_av_R_equivalents 0.0342
_diffrn_reflns_av_sigmaI/netI 0.0168
_diffrn_reflns_limit_h_max 17
_diffrn_reflns_limit_h_min -17
_diffrn_reflns_limit_k_max 18
_diffrn_reflns_limit_k_min -18
_diffrn_reflns_limit_l_max 10
_diffrn_reflns_limit_l_min -12
_diffrn_reflns_number 25575
_diffrn_reflns_theta_full 25.242
_diffrn_reflns_theta_max 32.021
_diffrn_reflns_theta_min 3.360
_exptl_absorpt_coefficient_mu 0.654
_exptl_absorpt_correction_T_max 0.952
_exptl_absorpt_correction_T_min 0.907
_exptl_absorpt_correction_type multi-scan
_exptl_absorpt_process_details
;
(<i>ABSCOR</i>; Higashi, 1995)
;
_exptl_crystal_colour pale-yellow
_exptl_crystal_density_diffrn 1.280
_exptl_crystal_density_method 'not measured'
_exptl_crystal_description block
_exptl_crystal_F_000 488
_exptl_crystal_size_max 0.275
_exptl_crystal_size_mid 0.125
_exptl_crystal_size_min 0.075
_refine_diff_density_max 0.500
_refine_diff_density_min -0.697
_refine_ls_goodness_of_fit_ref 1.108
_refine_ls_hydrogen_treatment mixed
_refine_ls_matrix_type full
_refine_ls_number_parameters 88
_refine_ls_number_reflns 2213
_refine_ls_number_restraints 0
_refine_ls_restrained_S_all 1.108
_refine_ls_R_factor_all 0.0455
_refine_ls_R_factor_gt 0.0360
_refine_ls_shift/su_max 0.000
_refine_ls_shift/su_mean 0.000
_refine_ls_structure_factor_coef Fsqd
_refine_ls_weighting_details 'w=1/[\s^2^(Fo^2^)+(0.0356P)^2^+0.6061P] where P=(Fo^2^+2Fc^2^)/3'
_refine_ls_weighting_scheme calc
_refine_ls_wR_factor_gt 0.0852
_refine_ls_wR_factor_ref 0.0927
_reflns_number_gt 1840
_reflns_number_total 2216
_reflns_threshold_expression I>2\s(I)
_cod_data_source_file wm5355sup1.cif
_cod_data_source_block I
_cod_database_code 2242026
_shelx_space_group_comment
;
The symmetry employed for this shelxl refinement is uniquely defined
by the following loop, which should always be used as a source of
symmetry information in preference to the above space-group names.
They are only intended as comments.
;

loop_
_space_group_symop_operation_xyz
'x, y, z'
'-x, -y, z'
'-x+1/2, y+1/2, -z+1/2'
'x+1/2, -y+1/2, -z+1/2'
'-x, -y, -z'
'x, y, -z'
'x-1/2, -y-1/2, z-1/2'
'-x-1/2, y-1/2, z-1/2'

loop_
_atom_site_type_symbol
_atom_site_label
_atom_site_fract_x
_atom_site_fract_y
_atom_site_fract_z
_atom_site_U_iso_or_equiv
_atom_site_adp_type
_atom_site_calc_flag
_atom_site_occupancy
Fe Fe1 0.0000 0.0000 0.0000 0.02095(10) Uani d 1
C C1 -0.05743(16) 0.14661(15) 0.0000 0.0257(3) Uani d 1
C C2 0.10536(11) 0.04026(10) 0.16115(15) 0.0255(2) Uani d 1
N N1 -0.09019(17) 0.23642(15) 0.0000 0.0371(4) Uani d 1
N N2 0.16963(11) 0.06441(11) 0.25910(15) 0.0352(3) Uani d 1
N N3 0.00181(15) 0.25836(14) 0.5000 0.0333(3) Uani d 1
C C3 0.1469(2) 0.4327(2) 0.5000 0.0485(6) Uani d 1
H H3 0.1978 0.4930 0.5000 0.073 Uiso calc 1
C C4 0.10987(15) 0.38888(16) 0.3591(2) 0.0498(4) Uani d 1
H H4 0.1344 0.4192 0.2607 0.075 Uiso calc 1
C C5 0.03717(15) 0.30083(14) 0.3608(2) 0.0431(4) Uani d 1
H H5 0.0118 0.2698 0.2633 0.065 Uiso calc 1
C C6 -0.0794(2) 0.16567(19) 0.5000 0.0485(6) Uani d 1
H H6A -0.0670 0.1193 0.5954 0.073 Uiso d 1
C C7 -0.1981(2) 0.2077(2) 0.5000 0.0570(7) Uani d 1
H H7A -0.2503 0.1452 0.5000 0.086 Uiso d 1
H H7B -0.2108 0.2527 0.5953 0.086 Uiso d 1
O O1 0.30049(12) 0.08078(12) 0.5000 0.0279(3) Uani d 1
H H1A 0.342(2) 0.143(2) 0.5000 0.042 Uiso d 1
H H1B 0.2513(15) 0.0800(15) 0.414(2) 0.042 Uiso d 1

loop_
_atom_site_aniso_label
_atom_site_aniso_U_11
_atom_site_aniso_U_22
_atom_site_aniso_U_33
_atom_site_aniso_U_12
_atom_site_aniso_U_13
_atom_site_aniso_U_23
Fe1 0.02418(17) 0.02126(16) 0.01740(15) 0.00227(12) 0.000 0.000
C1 0.0302(8) 0.0250(8) 0.0218(7) 0.0048(6) 0.000 0.000
C2 0.0299(6) 0.0246(5) 0.0220(5) 0.0015(4) 0.0015(5) -0.0001(4)
N1 0.0454(10) 0.0307(8) 0.0353(9) 0.0104(7) 0.000 0.000
N2 0.0383(6) 0.0393(6) 0.0280(5) -0.0029(5) -0.0044(5) -0.0030(5)
N3 0.0364(8) 0.0254(7) 0.0380(9) 0.0019(6) 0.000 0.000
C3 0.0341(11) 0.0473(13) 0.0641(16) -0.0065(10) 0.000 0.000
C4 0.0518(9) 0.0524(9) 0.0451(9) -0.0064(8) 0.0172(8) 0.0013(8)
C5 0.0522(9) 0.0434(8) 0.0336(7) -0.0007(7) 0.0058(7) -0.0083(7)
C6 0.0506(13) 0.0276(10) 0.0674(17) -0.0047(9) 0.000 0.000
C7 0.0469(14) 0.0416(13) 0.083(2) -0.0110(11) 0.000 0.000
O1 0.0292(6) 0.0287(6) 0.0257(6) -0.0063(5) 0.000 0.000

loop_
_atom_type_symbol
_atom_type_description
_atom_type_scat_dispersion_real
_atom_type_scat_dispersion_imag
_atom_type_scat_source
C C 0.0033 0.0016 'International Tables Vol C Tables 4.2.6.8 and 6.1.1.4'
H H 0.0000 0.0000 'International Tables Vol C Tables 4.2.6.8 and 6.1.1.4'
Fe Fe 0.3463 0.8444 'International Tables Vol C Tables 4.2.6.8 and 6.1.1.4'
N N 0.0061 0.0033 'International Tables Vol C Tables 4.2.6.8 and 6.1.1.4'
O O 0.0106 0.0060 'International Tables Vol C Tables 4.2.6.8 and 6.1.1.4'

loop_
_geom_angle_atom_site_label_1
_geom_angle_atom_site_label_2
_geom_angle_atom_site_label_3
_geom_angle_site_symmetry_1
_geom_angle_site_symmetry_3
_geom_angle
C1 Fe1 C1 5 . 180.0
C1 Fe1 C2 5 5 89.78(5)
C1 Fe1 C2 . 5 90.22(5)
C1 Fe1 C2 5 6 90.22(5)
C1 Fe1 C2 . 6 89.78(5)
C2 Fe1 C2 5 6 89.60(7)
C1 Fe1 C2 5 2 89.78(5)
C1 Fe1 C2 . 2 90.22(5)
C2 Fe1 C2 5 2 90.40(7)
C2 Fe1 C2 6 2 180.00(11)
C1 Fe1 C2 5 . 90.22(5)
C1 Fe1 C2 . . 89.78(5)
C2 Fe1 C2 5 . 180.0
C2 Fe1 C2 6 . 90.40(7)
C2 Fe1 C2 2 . 89.60(7)
N1 C1 Fe1 . . 178.67(18)
N2 C2 Fe1 . . 179.77(13)
C5 N3 C5 6_556 . 120.8(2)
C5 N3 C6 6_556 . 119.61(10)
C5 N3 C6 . . 119.61(10)
C4 C3 C4 . 6_556 119.5(2)
C4 C3 H3 . . 120.2
C4 C3 H3 6_556 . 120.2
C3 C4 C5 . . 119.65(17)
C3 C4 H4 . . 120.2
C5 C4 H4 . . 120.2
N3 C5 C4 . . 120.20(16)
N3 C5 H5 . . 119.9
C4 C5 H5 . . 119.9
N3 C6 C7 . . 110.77(19)
N3 C6 H6A . . 109.5
C7 C6 H6A . . 109.5
C6 C7 H7A . . 109.4
C6 C7 H7B . . 109.5
H7A C7 H7B . . 109.5
H1A O1 H1B . . 110.5(14)
H1A O1 H1B . 6_556 110.5(14)
H1B O1 H1B . 6_556 102(2)

loop_
_geom_bond_atom_site_label_1
_geom_bond_atom_site_label_2
_geom_bond_site_symmetry_2
_geom_bond_distance
Fe1 C1 5 1.9045(18)
Fe1 C1 . 1.9045(18)
Fe1 C2 5 1.9068(13)
Fe1 C2 6 1.9068(13)
Fe1 C2 2 1.9068(13)
Fe1 C2 . 1.9069(13)
C1 N1 . 1.157(2)
C2 N2 . 1.1598(17)
N3 C5 6_556 1.3447(19)
N3 C5 . 1.3447(19)
N3 C6 . 1.482(3)
C3 C4 . 1.369(2)
C3 C4 6_556 1.369(2)
C3 H3 . 0.9500
C4 C5 . 1.373(2)
C4 H4 . 0.9500
C5 H5 . 0.9500
C6 C7 . 1.499(4)
C6 H6A . 0.9900
C7 H7A . 0.9800
C7 H7B . 0.9800
O1 H1A . 0.90(3)
O1 H1B . 0.931(18)
O1 H1B 6_556 0.931(18)

loop_
_geom_hbond_atom_site_label_D
_geom_hbond_atom_site_label_H
_geom_hbond_atom_site_label_A
_geom_hbond_site_symmetry_A
_geom_hbond_distance_DH
_geom_hbond_distance_HA
_geom_hbond_distance_DA
_geom_hbond_angle_DHA
O1 H1A N1 4 0.90(3) 1.67(3) 2.569(2) 176(3)
O1 H1B N2 . 0.931(18) 1.632(19) 2.5589(15) 173.6(18)

_cod_database_fobs_code 2242026
